data_1008972
loop_
_publ_author_name
'Romero, S'
'Mosset, A'
'Trombe, J C'

_publ_section_title
;
Two new families of lanthanide mixed-ligand complexes, oxalate-
carbonate and oxalate-formate: synthesis and and structure of (Ce (H2
O))2 (C2 O4)2 (C O3) * 2.5 H2 O
;
_journal_coden_ASTM JSSCBI
_journal_name_full 'Journal of Solid State Chemistry'
_journal_page_first 256
_journal_page_last 266
_journal_paper_doi 10.1006/jssc.1996.0382
_journal_volume 127
_journal_year 1996
_chemical_formula_structural '(Ce (H2 O))2 (C2 O4)2 (C O3) (H2 O)2.5'
_chemical_formula_sum 'C5 H9 Ce2 O15.5'
_chemical_name_systematic
;
Bis(aquacerium) dioxalate carbonate 2.5-hydrate
;
_space_group_IT_number 2
_symmetry_cell_setting triclinic
_symmetry_Int_Tables_number 2
_symmetry_space_group_name_Hall '-P 1'
_symmetry_space_group_name_H-M 'P -1'
_cell_angle_alpha 105.59(2)
_cell_angle_beta 90.47(3)
_cell_angle_gamma 105.13(2)
_cell_formula_units_Z 2
_cell_length_a 6.329(2)
_cell_length_b 8.743(2)
_cell_length_c 13.004(4)
_cell_volume 666.7
_refine_ls_R_factor_all 0.0186
_cod_depositor_comments
;
 Correcting the summary chemical formula by changing it from 'Ce2 H9 O15.5'
 to 'C5 H9 Ce2 O15.5'.

 Antanas Vaitkus,
 2018-07-07

 Removing the dummy hydrogen atom 'H1' since the number of hydrogen atoms
 without explicit coordinates is already specified using the
 _attached_hydrogen_atoms data item.

 Antanas Vaitkus,
 2018-07-07
;
_cod_original_formula_sum 'H9 Ce2 O15.5'
_cod_database_code 1008972

loop_
_symmetry_equiv_pos_as_xyz
x,y,z
-x,-y,-z

loop_
_atom_site_label
_atom_site_type_symbol
_atom_site_symmetry_multiplicity
_atom_site_Wyckoff_symbol
_atom_site_fract_x
_atom_site_fract_y
_atom_site_fract_z
_atom_site_occupancy
_atom_site_attached_hydrogens
_atom_site_calc_flag
Ce1 Ce3+ 2 i 0.06026(3) 0.03013(2) 0.25725(2) 1. 0 d
Ce2 Ce3+ 2 i 0.30963(3) 0.66699(2) 0.07528(2) 1. 0 d
O1 O2- 2 i 0.2649(5) 0.3183(4) 0.2837(2) 1. 0 d
O2 O2- 2 i 0.3358(5) 0.5412(4) 0.2240(3) 1. 0 d
O3 O2- 2 i -0.0551(5) 0.1616(4) 0.1261(2) 1. 0 d
O4 O2- 2 i 0.0073(5) 0.3865(3) 0.0675(2) 1. 0 d
O5 O2- 2 i 0.4806(5) 0.2015(3) 0.0555(2) 1. 0 d
O6 O2- 2 i 0.3290(5) -0.0283(3) 0.1030(2) 1. 0 d
O7 O2- 2 i 0.1857(6) 0.1479(5) 0.4542(2) 1. 0 d
O8 O2- 2 i 0.1418(7) 0.1282(5) 0.6209(3) 1. 0 d
O9 O2- 2 i 0.6619(4) 0.5693(3) 0.0761(2) 1. 0 d
O10 O2- 2 i 0.9870(4) 0.7310(3) 0.1601(2) 1. 0 d
O11 O2- 2 i 0.7031(5) 0.8307(3) 0.1602(2) 1. 0 d
O12 O2- 2 i 0.3607(5) 0.8971(4) 0.2936(3) 1. 2 d
O13 O2- 2 i -0.2322(6) 0.1710(5) 0.3379(3) 1. 2 d
O14 O2- 2 i 0.7775(8) 0.4766(6) 0.3072(5) 1. 2 d
O15 O2- 2 i -0.183(1) 0.2885(9) 0.5637(6) 0.5 2 d
O16 O2- 2 i -0.357(1) 0.258(1) 0.5433(6) 0.5 2 d
O17 O2- 2 i -0.464(1) 0.457(1) 0.5121(6) 0.5 2 d
C1 C3+ 2 i 0.2326(6) 0.3961(5) 0.2191(3) 1. 0 d
C2 C3+ 2 i 0.0433(6) 0.3057(5) 0.1295(3) 1. 0 d
C3 C3+ 2 i 0.4460(6) 0.0512(5) 0.0455(3) 1. 0 d
C4 C3+ 2 i 0.0937(8) 0.0805(7) 0.5216(3) 1. 0 d
C5 C4+ 2 i 0.7854(6) 0.7080(4) 0.1310(3) 1. 0 d

loop_
_atom_type_symbol
_atom_type_oxidation_number
Ce3+ 3.000
O2- -2.000
C3+ 3.000
C4+ 4.000
H1+ 1.000
